data_4512739
loop_
_publ_author_name
'Koskinen, Laura'
'J\"a\"askel\"ainen, Sirpa'
'Hirva, Pipsa'
'Haukka, Matti'

_publ_section_title
;
 Tunable Interaction Strength and Nature of the
 S&#x00B7;&#x00B7;&#x00B7;Br Halogen Bonds in [(Thione)Br2] Systems
;
_journal_issue 3
_journal_name_full 'Crystal Growth &amp; Design'
_journal_page_first 1160
_journal_paper_doi 10.1021/cg501482u
_journal_volume 15
_journal_year 2015
_chemical_formula_moiety 'C8 H7 Br2 N S2, 0.5(C H2 Cl2)'
_chemical_formula_sum 'C8.5 H8 Br2 Cl N S2'
_chemical_formula_weight 383.55
_chemical_name_systematic
;
 ?
;
_space_group_crystal_system triclinic
_space_group_IT_number 2
_space_group_name_Hall '-P 1'
_space_group_name_H-M_alt 'P -1'
_symmetry_space_group_name_Hall '-P 1'
_symmetry_space_group_name_H-M 'P -1'
_atom_sites_solution_hydrogens geom
_audit_creation_method SHELXL-2014
_cell_angle_alpha 69.389(2)
_cell_angle_beta 81.045(2)
_cell_angle_gamma 83.723(2)
_cell_formula_units_Z 4
_cell_length_a 8.5309(5)
_cell_length_b 11.7926(7)
_cell_length_c 13.1939(8)
_cell_measurement_reflns_used 9959
_cell_measurement_temperature 100(2)
_cell_measurement_theta_max 32.96
_cell_measurement_theta_min 2.76
_cell_volume 1225.09(13)
_computing_cell_refinement 'SAINT (Bruker AXS, 2009)'
_computing_data_collection 'APEX2 (Bruker AXS, 2010)'
_computing_data_reduction 'SAINT (Bruker AXS, 2009)'
_computing_molecular_graphics 'Diamond v.3.2e (Brandenburg, 2010)'
_computing_publication_material 'SHELXL-2014 (Sheldrick, 2014)'
_computing_structure_refinement 'SHELXL-2014 (Sheldrick, 2014)'
_computing_structure_solution 'SHELXS-97 (Sheldrick, 2008)'
_diffrn_ambient_temperature 100(2)
_diffrn_detector_area_resol_mean 16
_diffrn_measured_fraction_theta_full 0.987
_diffrn_measured_fraction_theta_max 0.979
_diffrn_measurement_device '62mm x 62mm CCD camera on three-circle goniostat'
_diffrn_measurement_device_type 'Bruker SMART APEX II CCD'
_diffrn_measurement_method '\f scans and \w scans'
_diffrn_radiation_monochromator 'flat graphite crystal'
_diffrn_radiation_source 'fine-focus sealed tube'
_diffrn_radiation_type MoK\a
_diffrn_radiation_wavelength 0.71073
_diffrn_reflns_av_R_equivalents 0.0362
_diffrn_reflns_av_unetI/netI 0.0360
_diffrn_reflns_Laue_measured_fraction_full 0.987
_diffrn_reflns_Laue_measured_fraction_max 0.979
_diffrn_reflns_limit_h_max 11
_diffrn_reflns_limit_h_min -11
_diffrn_reflns_limit_k_max 15
_diffrn_reflns_limit_k_min -15
_diffrn_reflns_limit_l_max 17
_diffrn_reflns_limit_l_min -17
_diffrn_reflns_number 20067
_diffrn_reflns_point_group_measured_fraction_full 0.987
_diffrn_reflns_point_group_measured_fraction_max 0.979
_diffrn_reflns_theta_full 25.242
_diffrn_reflns_theta_max 27.500
_diffrn_reflns_theta_min 2.421
_exptl_absorpt_coefficient_mu 7.139
_exptl_absorpt_correction_T_max 0.3337
_exptl_absorpt_correction_T_min 0.1476
_exptl_absorpt_correction_type multi-scan
_exptl_absorpt_process_details 'SADABS (Sheldrick, 2008)'
_exptl_crystal_colour orange
_exptl_crystal_density_diffrn 2.080
_exptl_crystal_description block
_exptl_crystal_F_000 740
_exptl_crystal_size_max 0.434
_exptl_crystal_size_mid 0.313
_exptl_crystal_size_min 0.197
_refine_diff_density_max 1.359
_refine_diff_density_min -0.882
_refine_diff_density_rms 0.126
_refine_ls_extinction_method none
_refine_ls_goodness_of_fit_ref 1.035
_refine_ls_hydrogen_treatment constr
_refine_ls_matrix_type full
_refine_ls_number_parameters 264
_refine_ls_number_reflns 5498
_refine_ls_number_restraints 0
_refine_ls_restrained_S_all 1.035
_refine_ls_R_factor_all 0.0355
_refine_ls_R_factor_gt 0.0282
_refine_ls_shift/su_max 0.001
_refine_ls_shift/su_mean 0.000
_refine_ls_structure_factor_coef Fsqd
_refine_ls_weighting_details 'w=1/[\s^2^(Fo^2^)+(0.0454P)^2^+0.0651P] where P=(Fo^2^+2Fc^2^)/3'
_refine_ls_weighting_scheme calc
_refine_ls_wR_factor_gt 0.0717
_refine_ls_wR_factor_ref 0.0745
_reflns_Friedel_coverage 0.000
_reflns_number_gt 4780
_reflns_number_total 5498
_reflns_threshold_expression 'I > 2\s(I)'
_cod_data_source_file cg501482u_si_001.cif
_cod_data_source_block sjau65
_cod_depositor_comments
;
The following automatic conversions were performed:
'__diffrn_radiation_source' tag replaced with
'_diffrn_radiation_source'.

Automatic conversion script
Id: cif_correct_tags 1440 2010-10-19 06:21:57Z saulius 

 Adding full bibliography for 4512737--4512739.cif.
;
_cod_database_code 4512739
_shelx_space_group_comment
;
The symmetry employed for this shelxl refinement is uniquely defined
by the following loop, which should always be used as a source of
symmetry information in preference to the above space-group names.
They are only intended as comments.
;
_shelx_estimated_absorpt_t_min 0.148
_shelx_estimated_absorpt_t_max 0.334
_shelxl_version_number 2014-3

loop_
_space_group_symop_operation_xyz
'x, y, z'
'-x, -y, -z'

loop_
_atom_site_label
_atom_site_type_symbol
_atom_site_fract_x
_atom_site_fract_y
_atom_site_fract_z
_atom_site_U_iso_or_equiv
_atom_site_adp_type
_atom_site_occupancy
_atom_site_site_symmetry_order
_atom_site_calc_flag
_atom_site_refinement_flags_posn
_atom_site_refinement_flags_adp
Br1 Br 0.17463(3) 0.14551(2) 0.41166(2) 0.01392(7) Uani 1 1 d . .
Br2 Br 0.35246(3) 0.19704(2) 0.53733(2) 0.01814(8) Uani 1 1 d . .
Cl1 Cl 1.07024(9) -0.38572(6) 0.73544(6) 0.02465(16) Uani 1 1 d . .
Cl2 Cl 1.27266(9) -0.60881(6) 0.79090(6) 0.02583(17) Uani 1 1 d . .
S1 S 0.03171(8) 0.08222(6) 0.30692(6) 0.01635(15) Uani 1 1 d . .
S2 S 0.23321(8) -0.12720(6) 0.44240(5) 0.01436(14) Uani 1 1 d . .
N1 N 0.0582(2) -0.1475(2) 0.31101(18) 0.0150(5) Uani 1 1 d . .
C1 C 0.1004(3) -0.0669(2) 0.3491(2) 0.0140(5) Uani 1 1 d . .
C2 C -0.0470(3) -0.1199(3) 0.2263(2) 0.0200(6) Uani 1 1 d . .
H2A H -0.1515 -0.1511 0.2598 0.030 Uiso 1 1 calc R U
H2B H -0.0012 -0.1584 0.1727 0.030 Uiso 1 1 calc R U
H2C H -0.0586 -0.0319 0.1899 0.030 Uiso 1 1 calc R U
C3 C 0.1253(3) -0.2657(2) 0.3588(2) 0.0160(6) Uani 1 1 d . .
C4 C 0.0973(3) -0.3689(3) 0.3391(2) 0.0216(6) Uani 1 1 d . .
H4 H 0.0273 -0.3664 0.2888 0.026 Uiso 1 1 calc R U
C5 C 0.1760(3) -0.4761(3) 0.3961(3) 0.0236(7) Uani 1 1 d . .
H5 H 0.1606 -0.5488 0.3842 0.028 Uiso 1 1 calc R U
C6 C 0.2772(3) -0.4795(2) 0.4703(2) 0.0223(6) Uani 1 1 d . .
H6 H 0.3283 -0.5547 0.5090 0.027 Uiso 1 1 calc R U
C7 C 0.3045(3) -0.3765(2) 0.4887(2) 0.0191(6) Uani 1 1 d . .
H7 H 0.3750 -0.3789 0.5386 0.023 Uiso 1 1 calc R U
C8 C 0.2264(3) -0.2687(2) 0.4323(2) 0.0150(6) Uani 1 1 d . .
C9 C 1.1476(3) -0.5053(2) 0.8413(2) 0.0201(6) Uani 1 1 d . .
H9A H 1.0590 -0.5487 0.8933 0.024 Uiso 1 1 calc R U
H9B H 1.2089 -0.4721 0.8812 0.024 Uiso 1 1 calc R U
Br1B Br 0.68975(3) -0.56058(2) 0.90388(2) 0.01654(8) Uani 1 1 d . .
Br2B Br 0.87757(3) -0.74479(2) 1.02953(2) 0.01906(8) Uani 1 1 d . .
S1B S 0.53947(8) -0.40481(6) 0.79593(6) 0.01870(15) Uani 1 1 d . .
S2B S 0.70671(8) -0.29702(6) 0.92448(6) 0.01687(15) Uani 1 1 d . .
N1B N 0.5110(2) -0.1763(2) 0.79280(18) 0.0139(5) Uani 1 1 d . .
C1B C 0.5783(3) -0.2870(2) 0.8337(2) 0.0150(6) Uani 1 1 d . .
C2B C 0.3990(3) -0.1467(3) 0.7124(2) 0.0199(6) Uani 1 1 d . .
H2B1 H 0.4408 -0.1822 0.6559 0.030 Uiso 1 1 calc R U
H2B2 H 0.3849 -0.0584 0.6787 0.030 Uiso 1 1 calc R U
H2B3 H 0.2964 -0.1798 0.7486 0.030 Uiso 1 1 calc R U
C3B C 0.5583(3) -0.0922(2) 0.8322(2) 0.0143(5) Uani 1 1 d . .
C4B C 0.5134(3) 0.0311(2) 0.8014(2) 0.0178(6) Uani 1 1 d . .
H4B H 0.4407 0.0674 0.7496 0.021 Uiso 1 1 calc R U
C5B C 0.5791(3) 0.0984(3) 0.8495(2) 0.0212(6) Uani 1 1 d . .
H5B H 0.5509 0.1829 0.8299 0.025 Uiso 1 1 calc R U
C6B C 0.6851(3) 0.0464(3) 0.9255(2) 0.0217(6) Uani 1 1 d . .
H6B H 0.7270 0.0954 0.9574 0.026 Uiso 1 1 calc R U
C7B C 0.7301(3) -0.0753(3) 0.9552(2) 0.0185(6) Uani 1 1 d . .
H7B H 0.8029 -0.1110 1.0070 0.022 Uiso 1 1 calc R U
C8B C 0.6668(3) -0.1444(2) 0.9077(2) 0.0153(6) Uani 1 1 d . .

loop_
_atom_site_aniso_label
_atom_site_aniso_U_11
_atom_site_aniso_U_22
_atom_site_aniso_U_33
_atom_site_aniso_U_23
_atom_site_aniso_U_13
_atom_site_aniso_U_12
Br1 0.01049(13) 0.01373(13) 0.01516(14) -0.00251(11) -0.00186(10) 0.00140(10)
Br2 0.01815(14) 0.01659(14) 0.01969(15) -0.00462(11) -0.00707(11) 0.00020(11)
Cl1 0.0309(4) 0.0196(3) 0.0230(4) -0.0053(3) -0.0117(3) 0.0056(3)
Cl2 0.0268(4) 0.0222(3) 0.0323(4) -0.0121(3) -0.0135(3) 0.0063(3)
S1 0.0129(3) 0.0177(3) 0.0174(3) -0.0042(3) -0.0061(3) 0.0031(3)
S2 0.0118(3) 0.0157(3) 0.0160(3) -0.0052(3) -0.0055(3) 0.0024(2)
N1 0.0095(10) 0.0214(11) 0.0144(11) -0.0059(10) -0.0040(9) 0.0008(9)
C1 0.0086(12) 0.0204(13) 0.0114(13) -0.0041(11) -0.0007(10) 0.0007(10)
C2 0.0165(14) 0.0278(15) 0.0178(14) -0.0079(12) -0.0087(12) 0.0001(12)
C3 0.0105(12) 0.0199(13) 0.0174(14) -0.0072(11) -0.0011(11) 0.0019(10)
C4 0.0189(14) 0.0250(14) 0.0235(15) -0.0117(13) -0.0023(12) -0.0013(12)
C5 0.0222(15) 0.0191(14) 0.0318(17) -0.0119(13) -0.0015(13) -0.0021(12)
C6 0.0205(14) 0.0181(13) 0.0275(16) -0.0084(13) -0.0027(13) 0.0036(11)
C7 0.0136(13) 0.0219(14) 0.0220(15) -0.0075(12) -0.0047(12) 0.0013(11)
C8 0.0107(12) 0.0171(13) 0.0186(14) -0.0087(11) 0.0012(11) -0.0019(10)
C9 0.0171(13) 0.0223(14) 0.0216(15) -0.0071(12) -0.0073(12) 0.0013(11)
Br1B 0.01511(14) 0.01739(14) 0.01717(15) -0.00558(11) -0.00196(11) -0.00223(10)
Br2B 0.01933(14) 0.01703(14) 0.02063(15) -0.00499(12) -0.00620(12) 0.00006(11)
S1B 0.0182(3) 0.0193(3) 0.0205(4) -0.0067(3) -0.0086(3) -0.0006(3)
S2B 0.0162(3) 0.0185(3) 0.0163(3) -0.0043(3) -0.0083(3) 0.0009(3)
N1B 0.0094(10) 0.0211(11) 0.0105(11) -0.0040(9) -0.0029(9) -0.0002(9)
C1B 0.0100(12) 0.0204(13) 0.0138(13) -0.0049(11) -0.0013(11) -0.0019(10)
C2B 0.0157(13) 0.0257(14) 0.0188(14) -0.0062(12) -0.0093(12) 0.0022(11)
C3B 0.0099(12) 0.0185(13) 0.0127(13) -0.0049(11) 0.0021(11) -0.0001(10)
C4B 0.0130(13) 0.0211(13) 0.0159(14) -0.0040(12) 0.0003(11) 0.0022(11)
C5B 0.0191(14) 0.0202(14) 0.0220(15) -0.0073(12) 0.0043(12) -0.0009(11)
C6B 0.0181(14) 0.0291(15) 0.0218(15) -0.0149(13) 0.0047(12) -0.0074(12)
C7B 0.0137(13) 0.0287(15) 0.0155(14) -0.0096(12) -0.0033(11) -0.0016(11)
C8B 0.0127(12) 0.0170(12) 0.0139(13) -0.0034(11) 0.0008(11) -0.0010(10)

loop_
_atom_type_symbol
_atom_type_description
_atom_type_scat_dispersion_real
_atom_type_scat_dispersion_imag
_atom_type_scat_source
C C 0.0033 0.0016 'International Tables Vol C Tables 4.2.6.8 and 6.1.1.4'
H H 0.0000 0.0000 'International Tables Vol C Tables 4.2.6.8 and 6.1.1.4'
N N 0.0061 0.0033 'International Tables Vol C Tables 4.2.6.8 and 6.1.1.4'
S S 0.1246 0.1234 'International Tables Vol C Tables 4.2.6.8 and 6.1.1.4'
Cl Cl 0.1484 0.1585 'International Tables Vol C Tables 4.2.6.8 and 6.1.1.4'
Br Br -0.2901 2.4595 'International Tables Vol C Tables 4.2.6.8 and 6.1.1.4'

loop_
_geom_angle_atom_site_label_1
_geom_angle_atom_site_label_2
_geom_angle_atom_site_label_3
_geom_angle
_geom_angle_publ_flag
S1 Br1 Br2 174.54(2) yes
C1 S1 Br1 97.12(10) yes
C1 S2 C8 90.60(13) ?
C1 N1 C3 113.8(2) ?
C1 N1 C2 124.6(2) ?
C3 N1 C2 121.5(2) ?
N1 C1 S1 123.1(2) ?
N1 C1 S2 112.85(19) ?
S1 C1 S2 124.03(17) ?
N1 C2 H2A 109.5 ?
N1 C2 H2B 109.5 ?
H2A C2 H2B 109.5 ?
N1 C2 H2C 109.5 ?
H2A C2 H2C 109.5 ?
H2B C2 H2C 109.5 ?
C4 C3 C8 121.9(3) ?
C4 C3 N1 126.8(3) ?
C8 C3 N1 111.3(2) ?
C3 C4 C5 116.9(3) ?
C3 C4 H4 121.6 ?
C5 C4 H4 121.6 ?
C4 C5 C6 121.3(3) ?
C4 C5 H5 119.3 ?
C6 C5 H5 119.3 ?
C7 C6 C5 121.2(3) ?
C7 C6 H6 119.4 ?
C5 C6 H6 119.4 ?
C6 C7 C8 118.0(3) ?
C6 C7 H7 121.0 ?
C8 C7 H7 121.0 ?
C7 C8 C3 120.6(3) ?
C7 C8 S2 128.0(2) ?
C3 C8 S2 111.3(2) ?
Cl1 C9 Cl2 111.53(16) ?
Cl1 C9 H9A 109.3 ?
Cl2 C9 H9A 109.3 ?
Cl1 C9 H9B 109.3 ?
Cl2 C9 H9B 109.3 ?
H9A C9 H9B 108.0 ?
S1B Br1B Br2B 178.39(2) yes
C1B S1B Br1B 100.90(9) yes
C1B S2B C8B 90.66(13) ?
C1B N1B C3B 113.9(2) ?
C1B N1B C2B 122.3(2) ?
C3B N1B C2B 123.8(2) ?
N1B C1B S2B 113.1(2) ?
N1B C1B S1B 122.1(2) ?
S2B C1B S1B 124.75(15) ?
N1B C2B H2B1 109.5 ?
N1B C2B H2B2 109.5 ?
H2B1 C2B H2B2 109.5 ?
N1B C2B H2B3 109.5 ?
H2B1 C2B H2B3 109.5 ?
H2B2 C2B H2B3 109.5 ?
N1B C3B C4B 127.0(2) ?
N1B C3B C8B 111.9(2) ?
C4B C3B C8B 121.0(3) ?
C5B C4B C3B 117.1(3) ?
C5B C4B H4B 121.5 ?
C3B C4B H4B 121.5 ?
C4B C5B C6B 122.0(3) ?
C4B C5B H5B 119.0 ?
C6B C5B H5B 119.0 ?
C7B C6B C5B 120.8(3) ?
C7B C6B H6B 119.6 ?
C5B C6B H6B 119.6 ?
C6B C7B C8B 118.3(3) ?
C6B C7B H7B 120.8 ?
C8B C7B H7B 120.8 ?
C7B C8B C3B 120.9(2) ?
C7B C8B S2B 128.7(2) ?
C3B C8B S2B 110.4(2) ?

loop_
_geom_bond_atom_site_label_1
_geom_bond_atom_site_label_2
_geom_bond_distance
_geom_bond_publ_flag
Br1 S1 2.3244(8) yes
Br1 Br2 2.6673(4) yes
Cl1 C9 1.753(3) ?
Cl2 C9 1.770(3) ?
S1 C1 1.712(3) yes
S2 C1 1.717(3) yes
S2 C8 1.728(3) ?
N1 C1 1.324(3) ?
N1 C3 1.409(3) ?
N1 C2 1.467(3) ?
C2 H2A 0.9800 ?
C2 H2B 0.9800 ?
C2 H2C 0.9800 ?
C3 C4 1.383(4) ?
C3 C8 1.384(4) ?
C4 C5 1.385(4) ?
C4 H4 0.9500 ?
C5 C6 1.391(4) ?
C5 H5 0.9500 ?
C6 C7 1.369(4) ?
C6 H6 0.9500 ?
C7 C8 1.384(4) ?
C7 H7 0.9500 ?
C9 H9A 0.9900 ?
C9 H9B 0.9900 ?
Br1B S1B 2.2931(7) yes
Br1B Br2B 2.7504(4) yes
S1B C1B 1.711(3) yes
S2B C1B 1.711(3) yes
S2B C8B 1.735(3) ?
N1B C1B 1.328(3) ?
N1B C3B 1.390(3) ?
N1B C2B 1.464(3) ?
C2B H2B1 0.9800 ?
C2B H2B2 0.9800 ?
C2B H2B3 0.9800 ?
C3B C4B 1.392(4) ?
C3B C8B 1.399(4) ?
C4B C5B 1.381(4) ?
C4B H4B 0.9500 ?
C5B C6B 1.389(4) ?
C5B H5B 0.9500 ?
C6B C7B 1.375(4) ?
C6B H6B 0.9500 ?
C7B C8B 1.382(4) ?
C7B H7B 0.9500 ?
